data_7051161
loop_
_publ_author_name
'Marek Necas'
'Mark R. St J. Foreman'
'Jarom\'ir Marek'
'J. Derek Woollins'
'Josef Novosad'

_publ_section_title
;
 New mixed-donor unsymmetrical P--N--P ligands and their palladium(II)
 complexes
;
_journal_issue 10
_journal_name_full 'New J. Chem.'
_journal_page_first 1256
_journal_page_last 1263
_journal_paper_doi 10.1039/b103501k
_journal_volume 25
_journal_year 2001
_chemical_formula_moiety PhC(O)-NH-P(S)(OPh)2
_chemical_formula_sum 'C19 H16 N O3 P S'
_chemical_formula_weight 369.36
_chemical_name_systematic
; 
? 
;
_space_group_IT_number 2
_symmetry_cell_setting triclinic
_symmetry_space_group_name_Hall '-P 1'
_symmetry_space_group_name_H-M 'P -1'
_atom_sites_solution_hydrogens geom
_atom_sites_solution_primary direct
_atom_sites_solution_secondary difmap
_audit_creation_method SHELXL-97
_cell_angle_alpha 76.93(3)
_cell_angle_beta 70.93(3)
_cell_angle_gamma 68.82(3)
_cell_formula_units_Z 4
_cell_length_a 9.974(2)
_cell_length_b 13.675(3)
_cell_length_c 15.078(3)
_cell_measurement_temperature 120(2)
_cell_volume 1798.7(8)
_computing_structure_refinement 'SHELXL-97 (Sheldrick, 1997)'
_computing_structure_solution 'SHELXS-97 (Sheldrick, 1990)'
_diffrn_ambient_temperature 293(2)
_diffrn_measured_fraction_theta_full 0.969
_diffrn_measured_fraction_theta_max 0.847
_diffrn_radiation_monochromator graphite
_diffrn_radiation_source 'fine-focus sealed tube'
_diffrn_radiation_type MoK\a
_diffrn_radiation_wavelength 0.71073
_diffrn_reflns_av_R_equivalents 0.0219
_diffrn_reflns_av_sigmaI/netI 0.0481
_diffrn_reflns_limit_h_max 13
_diffrn_reflns_limit_h_min -7
_diffrn_reflns_limit_k_max 18
_diffrn_reflns_limit_k_min -17
_diffrn_reflns_limit_l_max 20
_diffrn_reflns_limit_l_min -19
_diffrn_reflns_number 12158
_diffrn_reflns_theta_full 25.00
_diffrn_reflns_theta_max 28.72
_diffrn_reflns_theta_min 3.31
_exptl_absorpt_coefficient_mu 0.286
_exptl_crystal_density_diffrn 1.364
_exptl_crystal_density_method 'not measured'
_exptl_crystal_F_000 768
_exptl_crystal_size_max 0.35
_exptl_crystal_size_mid 0.30
_exptl_crystal_size_min 0.20
_refine_diff_density_max 0.293
_refine_diff_density_min -0.327
_refine_diff_density_rms 0.048
_refine_ls_extinction_method none
_refine_ls_goodness_of_fit_ref 0.963
_refine_ls_hydrogen_treatment mixed
_refine_ls_matrix_type full
_refine_ls_number_parameters 579
_refine_ls_number_reflns 7912
_refine_ls_number_restraints 0
_refine_ls_restrained_S_all 0.963
_refine_ls_R_factor_all 0.0523
_refine_ls_R_factor_gt 0.0334
_refine_ls_shift/su_max 6.309
_refine_ls_shift/su_mean 0.557
_refine_ls_structure_factor_coef Fsqd
_refine_ls_weighting_details 'w=1/[\s^2^(Fo^2^)+(0.0454P)^2^+0.0000P] where P=(Fo^2^+2Fc^2^)/3'
_refine_ls_weighting_scheme calc
_refine_ls_wR_factor_gt 0.0780
_refine_ls_wR_factor_ref 0.0817
_reflns_number_gt 5947
_reflns_number_total 7912
_reflns_threshold_expression >2sigma(I)
_cod_data_source_file b103501k.txt
_cod_data_source_block 10.cif
_cod_depositor_comments
;
The following automatic conversions were performed:
'_symmetry_cell_setting' value 'Triclinic' changed to 'triclinic'
according to '/home/saulius/struct/CIF-dictionaries/cif_core.dic'
dictionary named 'cif_core.dic' version 2.4.1 from 2010-06-29.

Automatic conversion script
Id: cif_fix_enum 1527 2010-12-29 10:47:43Z saulius 

The following automatic conversions were performed:

'_refine_ls_weighting_scheme' value 'calc
w=1/[\s^2^(Fo^2^)+(0.0454P)^2^+0.0000P] where P=(Fo^2^+2Fc^2^)/3' was
changed to 'calc'. New tag '_refine_ls_weighting_details' was
created. The value of the new tag was set to
'w=1/[\s^2^(Fo^2^)+(0.0454P)^2^+0.0000P] where P=(Fo^2^+2Fc^2^)/3'.

Automatic conversion script
Id: cif_fix_values 3143 2015-03-26 13:38:13Z robertas 
;
_cod_original_cell_volume 1798.7(6)
_cod_original_sg_symbol_H-M P-1
_cod_database_code 7051161

loop_
_symmetry_equiv_pos_as_xyz
'x, y, z'
'-x, -y, -z'

loop_
_atom_site_label
_atom_site_type_symbol
_atom_site_fract_x
_atom_site_fract_y
_atom_site_fract_z
_atom_site_U_iso_or_equiv
_atom_site_adp_type
_atom_site_occupancy
_atom_site_calc_flag
_atom_site_refinement_flags
_atom_site_disorder_assembly
_atom_site_disorder_group
P2 P 0.13144(5) 0.29587(3) 0.85582(3) 0.01514(10) Uani 1 d . . .
S2 S -0.02584(5) 0.41051(4) 0.91482(3) 0.02330(11) Uani 1 d . . .
O6 O -0.00725(12) 0.32232(10) 0.70905(9) 0.0209(3) Uani 1 d . . .
O4 O 0.28762(12) 0.26569(9) 0.87709(8) 0.0180(3) Uani 1 d . . .
N2 N 0.20462(15) 0.30861(11) 0.73796(10) 0.0158(3) Uani 1 d . . .
O5 O 0.10075(12) 0.18538(9) 0.87814(9) 0.0196(3) Uani 1 d . . .
C20 C 0.29559(17) 0.23666(14) 0.97122(12) 0.0170(3) Uani 1 d . . .
C32 C 0.20173(18) 0.33089(13) 0.57343(12) 0.0167(3) Uani 1 d . . .
C38 C 0.12419(17) 0.31995(12) 0.67690(12) 0.0159(3) Uani 1 d . . .
C27 C -0.1268(2) 0.15049(16) 0.90337(17) 0.0307(5) Uani 1 d . . .
C26 C -0.03040(18) 0.16582(13) 0.94129(13) 0.0199(4) Uani 1 d . . .
C25 C 0.2760(2) 0.31334(15) 1.02347(13) 0.0233(4) Uani 1 d . . .
C23 C 0.3173(2) 0.17738(16) 1.15318(14) 0.0252(4) Uani 1 d . . .
C31 C -0.0549(2) 0.15809(16) 1.03732(14) 0.0305(4) Uani 1 d . . .
C24 C 0.2863(2) 0.28256(16) 1.11552(14) 0.0259(4) Uani 1 d . . .
C33 C 0.35611(19) 0.30915(15) 0.53598(13) 0.0226(4) Uani 1 d . . .
C37 C 0.1139(2) 0.36564(16) 0.51150(14) 0.0256(4) Uani 1 d . . .
C36 C 0.1795(2) 0.38021(18) 0.41462(14) 0.0318(5) Uani 1 d . . .
C34 C 0.4207(2) 0.32343(16) 0.43913(14) 0.0263(4) Uani 1 d . . .
C22 C 0.3377(2) 0.10176(16) 1.09921(14) 0.0265(4) Uani 1 d . . .
C35 C 0.3322(2) 0.35965(16) 0.37830(14) 0.0271(4) Uani 1 d . . .
C21 C 0.32702(19) 0.13101(14) 1.00698(13) 0.0227(4) Uani 1 d . . .
C29 C -0.2810(2) 0.11988(17) 1.06209(19) 0.0402(6) Uani 1 d . . .
C28 C -0.2545(2) 0.12866(17) 0.9661(2) 0.0428(6) Uani 1 d . . .
C30 C -0.1822(2) 0.13456(18) 1.09823(17) 0.0392(5) Uani 1 d . . .
P1 P 0.19465(5) 0.83253(3) 0.36435(3) 0.01700(10) Uani 1 d . . .
S1 S -0.01610(5) 0.89373(4) 0.38841(4) 0.02431(11) Uani 1 d . . .
O3 O 0.49659(12) 0.68396(10) 0.30744(9) 0.0214(3) Uani 1 d . . .
O2 O 0.29554(14) 0.90155(10) 0.29637(8) 0.0222(3) Uani 1 d . . .
O1 O 0.25916(13) 0.80075(10) 0.45263(8) 0.0198(3) Uani 1 d . . .
N1 N 0.25688(15) 0.72526(11) 0.30864(10) 0.0167(3) Uani 1 d . . .
C19 C 0.40638(17) 0.66528(13) 0.28183(12) 0.0168(3) Uani 1 d . . .
C17 C 0.4094(2) 0.49187(14) 0.11883(13) 0.0209(4) Uani 1 d . . .
C1 C 0.19372(18) 0.74950(13) 0.53983(12) 0.0171(3) Uani 1 d . . .
C6 C 0.1137(2) 0.80843(16) 0.61408(14) 0.0238(4) Uani 1 d . . .
C14 C 0.59185(19) 0.50594(14) 0.21357(14) 0.0228(4) Uani 1 d . . .
C13 C 0.44990(17) 0.58012(13) 0.22227(12) 0.0160(3) Uani 1 d . . .
C15 C 0.6409(2) 0.42487(15) 0.15869(14) 0.0266(4) Uani 1 d . . .
C8 C 0.2964(2) 1.02287(14) 0.39072(13) 0.0214(4) Uani 1 d . . .
C11 C 0.6014(2) 0.98055(16) 0.30303(15) 0.0277(4) Uani 1 d . . .
C9 C 0.3766(2) 1.07278(15) 0.41310(14) 0.0279(4) Uani 1 d . . .
C18 C 0.35876(19) 0.57274(13) 0.17428(12) 0.0175(4) Uani 1 d . . .
C7 C 0.37167(18) 0.95220(13) 0.32488(12) 0.0167(3) Uani 1 d . . .
C2 C 0.2190(2) 0.64212(15) 0.55017(15) 0.0272(4) Uani 1 d . . .
C3 C 0.1605(3) 0.59319(17) 0.63841(17) 0.0367(5) Uani 1 d . . .
C12 C 0.52251(19) 0.93051(14) 0.27978(13) 0.0211(4) Uani 1 d . . .
C16 C 0.5498(2) 0.41739(15) 0.11132(14) 0.0249(4) Uani 1 d . . .
C5 C 0.0558(2) 0.75824(18) 0.70223(15) 0.0339(5) Uani 1 d . . .
C4 C 0.0797(2) 0.6502(2) 0.71390(17) 0.0393(6) Uani 1 d . . .
C10 C 0.5288(2) 1.05131(17) 0.36966(15) 0.0315(5) Uani 1 d . . .
H16 H 0.581(2) 0.3603(19) 0.0732(17) 0.029(7) Uiso 1 d . . .
H34 H 0.527(3) 0.3074(18) 0.4144(16) 0.028(7) Uiso 1 d . . .
H14 H 0.652(3) 0.5088(18) 0.2472(17) 0.029(7) Uiso 1 d . . .
H25 H 0.253(2) 0.3860(19) 0.9986(17) 0.032(7) Uiso 1 d . . .
H12 H 0.567(3) 0.8823(19) 0.2344(17) 0.023(7) Uiso 1 d . . .
H17 H 0.348(2) 0.4859(18) 0.0855(17) 0.026(7) Uiso 1 d . . .
H33 H 0.417(3) 0.2838(18) 0.5743(17) 0.035(7) Uiso 1 d . . .
H1N H 0.192(3) 0.7065(18) 0.3007(17) 0.042(7) Uiso 1 d . . .
H18 H 0.260(3) 0.6252(18) 0.1769(16) 0.033(7) Uiso 1 d . . .
H6 H 0.101(2) 0.879(2) 0.6034(17) 0.033(7) Uiso 1 d . . .
H35 H 0.379(2) 0.3716(18) 0.3119(17) 0.027(7) Uiso 1 d . . .
H22 H 0.357(3) 0.0307(19) 1.1262(17) 0.035(7) Uiso 1 d . . .
H21 H 0.339(2) 0.0783(19) 0.9689(17) 0.036(7) Uiso 1 d . . .
H9 H 0.335(2) 1.1215(19) 0.4554(17) 0.033(7) Uiso 1 d . . .
H37 H 0.009(3) 0.3813(18) 0.5383(17) 0.035(7) Uiso 1 d . . .
H8 H 0.192(3) 1.0337(18) 0.4215(17) 0.029(7) Uiso 1 d . . .
H27 H -0.100(2) 0.1532(19) 0.8328(18) 0.046(7) Uiso 1 d . . .
H11 H 0.705(3) 0.9669(18) 0.2733(16) 0.042(7) Uiso 1 d . . .
H23 H 0.324(3) 0.1574(19) 1.2170(17) 0.036(7) Uiso 1 d . . .
H2N H 0.288(3) 0.3125(19) 0.7179(17) 0.035(7) Uiso 1 d . . .
H2 H 0.280(3) 0.6030(19) 0.4995(17) 0.044(7) Uiso 1 d . . .
H15 H 0.742(3) 0.3738(18) 0.1522(16) 0.046(7) Uiso 1 d . . .
H24 H 0.275(3) 0.3341(19) 1.1534(17) 0.038(7) Uiso 1 d . . .
H31 H 0.017(2) 0.1663(18) 1.0629(16) 0.053(7) Uiso 1 d . . .
H10 H 0.583(2) 1.0843(18) 0.3889(16) 0.043(7) Uiso 1 d . . .
H36 H 0.122(3) 0.4047(19) 0.3699(17) 0.043(7) Uiso 1 d . . .
H4 H 0.038(2) 0.6187(19) 0.7746(18) 0.050(7) Uiso 1 d . . .
H30 H -0.199(3) 0.1263(18) 1.1710(18) 0.050(7) Uiso 1 d . . .
H3 H 0.176(2) 0.5165(19) 0.6481(16) 0.057(7) Uiso 1 d . . .
H29 H -0.369(3) 0.1034(19) 1.1054(17) 0.053(7) Uiso 1 d . . .
H5 H 0.000(3) 0.8023(19) 0.7542(17) 0.043(7) Uiso 1 d . . .
H28 H -0.322(3) 0.1174(18) 0.9381(17) 0.058(7) Uiso 1 d . . .

loop_
_atom_site_aniso_label
_atom_site_aniso_U_11
_atom_site_aniso_U_22
_atom_site_aniso_U_33
_atom_site_aniso_U_23
_atom_site_aniso_U_13
_atom_site_aniso_U_12
P2 0.0124(2) 0.0172(2) 0.0161(2) -0.00294(17) -0.00334(17) -0.00477(17)
S2 0.0185(2) 0.0219(2) 0.0262(3) -0.00927(19) -0.00365(19) -0.00087(17)
O6 0.0140(6) 0.0288(7) 0.0232(7) -0.0070(5) -0.0049(5) -0.0085(5)
O4 0.0145(6) 0.0251(6) 0.0157(6) -0.0016(5) -0.0055(5) -0.0069(5)
N2 0.0106(7) 0.0213(7) 0.0165(8) -0.0023(6) -0.0036(6) -0.0062(6)
O5 0.0163(6) 0.0193(6) 0.0220(7) -0.0038(5) 0.0001(5) -0.0081(5)
C20 0.0104(8) 0.0253(9) 0.0149(9) -0.0012(7) -0.0030(6) -0.0063(7)
C32 0.0166(8) 0.0173(8) 0.0195(9) -0.0032(7) -0.0056(7) -0.0079(7)
C38 0.0138(8) 0.0132(8) 0.0221(9) -0.0037(7) -0.0066(7) -0.0036(6)
C27 0.0351(11) 0.0254(10) 0.0392(13) 0.0058(9) -0.0188(10) -0.0160(9)
C26 0.0124(8) 0.0172(8) 0.0279(10) -0.0017(7) -0.0016(7) -0.0060(7)
C25 0.0266(10) 0.0223(10) 0.0243(10) -0.0007(8) -0.0086(8) -0.0112(8)
C23 0.0218(9) 0.0362(11) 0.0192(10) 0.0012(8) -0.0076(8) -0.0119(8)
C31 0.0273(10) 0.0384(12) 0.0275(11) -0.0028(9) -0.0022(8) -0.0175(9)
C24 0.0299(10) 0.0326(11) 0.0204(10) -0.0054(8) -0.0068(8) -0.0143(9)
C33 0.0169(9) 0.0342(10) 0.0206(10) -0.0067(8) -0.0067(8) -0.0092(8)
C37 0.0191(9) 0.0363(11) 0.0227(10) -0.0003(8) -0.0084(8) -0.0096(8)
C36 0.0290(11) 0.0462(13) 0.0222(11) 0.0051(9) -0.0138(9) -0.0135(9)
C34 0.0202(10) 0.0394(11) 0.0232(10) -0.0075(9) -0.0026(8) -0.0143(8)
C22 0.0266(10) 0.0231(10) 0.0275(11) 0.0045(8) -0.0112(8) -0.0061(8)
C35 0.0315(11) 0.0343(11) 0.0177(10) -0.0002(8) -0.0052(8) -0.0159(9)
C21 0.0213(9) 0.0227(9) 0.0242(10) -0.0041(8) -0.0080(8) -0.0045(7)
C29 0.0199(10) 0.0278(11) 0.0615(17) 0.0034(11) 0.0028(10) -0.0118(9)
C28 0.0298(11) 0.0323(12) 0.0748(19) 0.0096(12) -0.0260(12) -0.0186(10)
C30 0.0354(12) 0.0411(13) 0.0340(13) -0.0043(10) 0.0081(10) -0.0194(10)
P1 0.0172(2) 0.0200(2) 0.0158(2) -0.00520(18) -0.00329(18) -0.00738(17)
S1 0.0176(2) 0.0243(2) 0.0291(3) -0.0112(2) -0.00379(19) -0.00186(18)
O3 0.0139(6) 0.0334(7) 0.0217(7) -0.0081(6) -0.0040(5) -0.0107(5)
O2 0.0292(7) 0.0288(7) 0.0159(6) -0.0024(5) -0.0060(5) -0.0176(6)
O1 0.0210(6) 0.0284(7) 0.0144(6) -0.0019(5) -0.0038(5) -0.0139(5)
N1 0.0115(7) 0.0210(7) 0.0204(8) -0.0064(6) -0.0049(6) -0.0055(6)
C19 0.0135(8) 0.0222(9) 0.0160(9) -0.0011(7) -0.0037(7) -0.0079(7)
C17 0.0225(9) 0.0223(9) 0.0199(9) -0.0028(7) -0.0082(8) -0.0067(7)
C1 0.0148(8) 0.0208(9) 0.0185(9) 0.0006(7) -0.0071(7) -0.0080(7)
C6 0.0216(9) 0.0219(10) 0.0230(10) -0.0022(8) -0.0057(8) -0.0020(7)
C14 0.0167(9) 0.0261(10) 0.0268(10) -0.0044(8) -0.0079(8) -0.0057(7)
C13 0.0136(8) 0.0185(8) 0.0156(9) -0.0011(7) -0.0029(7) -0.0065(6)
C15 0.0187(9) 0.0258(10) 0.0307(11) -0.0070(8) -0.0057(8) -0.0003(8)
C8 0.0213(9) 0.0238(9) 0.0188(10) -0.0042(7) -0.0017(8) -0.0092(8)
C11 0.0194(9) 0.0304(11) 0.0329(12) 0.0028(9) -0.0067(8) -0.0115(8)
C9 0.0388(11) 0.0259(10) 0.0233(11) -0.0057(8) -0.0063(9) -0.0152(9)
C18 0.0148(8) 0.0198(9) 0.0171(9) -0.0025(7) -0.0039(7) -0.0046(7)
C7 0.0204(8) 0.0167(8) 0.0157(9) 0.0011(7) -0.0064(7) -0.0092(7)
C2 0.0315(10) 0.0201(9) 0.0371(12) -0.0035(9) -0.0195(9) -0.0070(8)
C3 0.0474(13) 0.0279(11) 0.0498(15) 0.0149(10) -0.0350(12) -0.0212(10)
C12 0.0214(9) 0.0178(9) 0.0198(10) -0.0024(7) -0.0016(7) -0.0045(7)
C16 0.0282(10) 0.0219(9) 0.0226(10) -0.0072(8) -0.0055(8) -0.0041(8)
C5 0.0228(10) 0.0493(13) 0.0232(11) -0.0016(10) -0.0041(8) -0.0074(9)
C4 0.0341(12) 0.0565(15) 0.0332(13) 0.0239(11) -0.0202(10) -0.0288(11)
C10 0.0375(12) 0.0365(11) 0.0327(12) 0.0003(9) -0.0142(9) -0.0239(10)

loop_
_atom_type_symbol
_atom_type_description
_atom_type_scat_dispersion_real
_atom_type_scat_dispersion_imag
_atom_type_scat_source
C C 0.0033 0.0016 'International Tables Vol C Tables 4.2.6.8 and 6.1.1.4'
H H 0.0000 0.0000 'International Tables Vol C Tables 4.2.6.8 and 6.1.1.4'
N N 0.0061 0.0033 'International Tables Vol C Tables 4.2.6.8 and 6.1.1.4'
O O 0.0106 0.0060 'International Tables Vol C Tables 4.2.6.8 and 6.1.1.4'
P P 0.1023 0.0942 'International Tables Vol C Tables 4.2.6.8 and 6.1.1.4'
S S 0.1246 0.1234 'International Tables Vol C Tables 4.2.6.8 and 6.1.1.4'

loop_
_geom_angle_atom_site_label_1
_geom_angle_atom_site_label_2
_geom_angle_atom_site_label_3
_geom_angle
_geom_angle_site_symmetry_1
_geom_angle_site_symmetry_3
_geom_angle_publ_flag
O4 P2 O5 102.68(7) . . ?
O4 P2 N2 93.56(7) . . ?
O5 P2 N2 103.50(8) . . ?
O4 P2 S2 116.96(5) . . ?
O5 P2 S2 116.44(5) . . ?
N2 P2 S2 120.08(6) . . ?
C20 O4 P2 118.99(10) . . ?
C38 N2 P2 122.19(12) . . ?
C26 O5 P2 124.70(11) . . ?
C25 C20 C21 122.35(17) . . ?
C25 C20 O4 119.18(16) . . ?
C21 C20 O4 118.45(16) . . ?
C37 C32 C33 118.20(17) . . ?
C37 C32 C38 117.32(15) . . ?
C33 C32 C38 124.48(15) . . ?
O6 C38 N2 118.79(16) . . ?
O6 C38 C32 124.01(15) . . ?
N2 C38 C32 117.19(14) . . ?
C26 C27 C28 117.5(2) . . ?
C27 C26 C31 121.61(18) . . ?
C27 C26 O5 117.62(17) . . ?
C31 C26 O5 120.71(16) . . ?
C20 C25 C24 118.06(18) . . ?
C22 C23 C24 120.14(18) . . ?
C26 C31 C30 119.6(2) . . ?
C25 C24 C23 120.78(19) . . ?
C34 C33 C32 121.58(17) . . ?
C32 C37 C36 119.84(18) . . ?
C35 C36 C37 121.53(19) . . ?
C35 C34 C33 119.74(18) . . ?
C23 C22 C21 119.99(19) . . ?
C34 C35 C36 119.10(19) . . ?
C20 C21 C22 118.67(18) . . ?
C30 C29 C28 119.3(2) . . ?
C29 C28 C27 122.0(2) . . ?
C29 C30 C31 119.9(2) . . ?
O1 P1 O2 100.57(7) . . ?
O1 P1 N1 107.37(8) . . ?
O2 P1 N1 101.79(7) . . ?
O1 P1 S1 116.42(6) . . ?
O2 P1 S1 117.64(6) . . ?
N1 P1 S1 111.45(6) . . ?
C7 O2 P1 125.83(11) . . ?
C1 O1 P1 123.50(10) . . ?
C19 N1 P1 123.75(12) . . ?
O3 C19 N1 119.26(15) . . ?
O3 C19 C13 122.15(15) . . ?
N1 C19 C13 118.59(14) . . ?
C18 C17 C16 121.41(17) . . ?
C2 C1 C6 121.95(18) . . ?
C2 C1 O1 119.72(17) . . ?
C6 C1 O1 118.20(15) . . ?
C1 C6 C5 119.17(19) . . ?
C15 C14 C13 121.11(17) . . ?
C18 C13 C14 119.14(16) . . ?
C18 C13 C19 123.10(15) . . ?
C14 C13 C19 117.74(15) . . ?
C16 C15 C14 119.68(17) . . ?
C9 C8 C7 117.96(17) . . ?
C12 C11 C10 119.80(18) . . ?
C8 C9 C10 119.92(19) . . ?
C13 C18 C17 119.32(16) . . ?
C8 C7 C12 123.21(16) . . ?
C8 C7 O2 120.85(15) . . ?
C12 C7 O2 115.87(15) . . ?
C1 C2 C3 118.2(2) . . ?
C4 C3 C2 121.1(2) . . ?
C11 C12 C7 118.21(17) . . ?
C15 C16 C17 119.34(17) . . ?
C4 C5 C6 119.7(2) . . ?
C3 C4 C5 119.9(2) . . ?
C11 C10 C9 120.87(18) . . ?

loop_
_geom_bond_atom_site_label_1
_geom_bond_atom_site_label_2
_geom_bond_distance
_geom_bond_site_symmetry_2
_geom_bond_publ_flag
P2 O4 1.5816(12) . ?
P2 O5 1.5897(12) . ?
P2 N2 1.6809(16) . ?
P2 S2 1.9109(10) . ?
O6 C38 1.2312(19) . ?
O4 C20 1.405(2) . ?
N2 C38 1.358(2) . ?
O5 C26 1.419(2) . ?
C20 C25 1.372(2) . ?
C20 C21 1.381(2) . ?
C32 C37 1.377(2) . ?
C32 C33 1.398(2) . ?
C32 C38 1.498(2) . ?
C27 C26 1.361(3) . ?
C27 C28 1.402(3) . ?
C26 C31 1.373(3) . ?
C25 C24 1.383(3) . ?
C23 C22 1.376(3) . ?
C23 C24 1.382(3) . ?
C31 C30 1.400(3) . ?
C33 C34 1.390(3) . ?
C37 C36 1.393(3) . ?
C36 C35 1.384(3) . ?
C34 C35 1.369(3) . ?
C22 C21 1.386(3) . ?
C29 C30 1.360(3) . ?
C29 C28 1.369(4) . ?
P1 O1 1.5718(13) . ?
P1 O2 1.5902(14) . ?
P1 N1 1.6738(15) . ?
P1 S1 1.9022(9) . ?
O3 C19 1.2090(19) . ?
O2 C7 1.4032(19) . ?
O1 C1 1.414(2) . ?
N1 C19 1.390(2) . ?
C19 C13 1.485(2) . ?
C17 C18 1.384(2) . ?
C17 C16 1.389(3) . ?
C1 C2 1.378(2) . ?
C1 C6 1.378(3) . ?
C6 C5 1.394(3) . ?
C14 C15 1.382(3) . ?
C14 C13 1.397(2) . ?
C13 C18 1.374(2) . ?
C15 C16 1.367(3) . ?
C8 C9 1.377(3) . ?
C8 C7 1.380(2) . ?
C11 C12 1.374(3) . ?
C11 C10 1.389(3) . ?
C9 C10 1.390(3) . ?
C7 C12 1.384(2) . ?
C2 C3 1.389(3) . ?
C3 C4 1.378(3) . ?
C5 C4 1.388(3) . ?

loop_
_geom_hbond_atom_site_label_D
_geom_hbond_atom_site_label_H
_geom_hbond_atom_site_label_A
_geom_hbond_distance_DH
_geom_hbond_distance_HA
_geom_hbond_distance_DA
_geom_hbond_angle_DHA
_geom_hbond_site_symmetry_A
N1 H1N O6 0.83(2) 2.07(2) 2.8942(18) 172(2) 2_566
N2 H2N O3 0.80(2) 2.08(2) 2.8661(19) 169(2) 2_666

loop_
_cod_related_entry_id
_cod_related_entry_database
_cod_related_entry_code
1 ChemSpider 30652868
